data_7206800
loop_
_publ_author_name
'Chen, Haiyan'
'Xiao, Dongrong'
'Fan, Linlin'
'He, Jianghong'
'Yan, Shiwei'
'Zhang, Guangju'
'Sun, Dianzhen'
'Ye, Zhongli'
'Yuan, Ruo'
'Wang, Enbo'

_publ_section_title
;
 Unusual self-threading and interdigitated architectures self-assembled
 from long flexible ligands and d10 metal salts
;
_journal_issue 23
_journal_name_full CrystEngComm
_journal_page_first 7098
_journal_paper_doi 10.1039/c1ce05573a
_journal_volume 13
_journal_year 2011
_chemical_formula_sum 'C23 H20 Cd N4 O6 S'
_chemical_formula_weight 592.89
_chemical_name_systematic
;
?
;
_space_group_IT_number 14
_symmetry_cell_setting monoclinic
_symmetry_space_group_name_Hall '-P 2ybc'
_symmetry_space_group_name_H-M 'P 1 21/c 1'
_atom_sites_solution_hydrogens geom
_atom_sites_solution_primary direct
_atom_sites_solution_secondary difmap
_audit_creation_method SHELXL-97
_cell_angle_alpha 90.00
_cell_angle_beta 106.192(4)
_cell_angle_gamma 90.00
_cell_formula_units_Z 4
_cell_length_a 11.5434(8)
_cell_length_b 16.3088(12)
_cell_length_c 12.8836(10)
_cell_measurement_reflns_used 18003
_cell_measurement_temperature 296(2)
_cell_measurement_theta_max 27.00
_cell_measurement_theta_min 1.84
_cell_volume 2329.2(3)
_computing_cell_refinement 'SMART (Bruker, 2001)'
_computing_data_collection 'SMART (Bruker, 2001)'
_computing_data_reduction 'SAINT (Bruker, 2001)'
_computing_molecular_graphics 'SHELXTL-PLUS (Sheldrick, 1990)'
_computing_publication_material 'SHELXL-97 (Sheldrick, 1997)'
_computing_structure_refinement 'SHELXL-97 (Sheldrick, 1997)'
_computing_structure_solution 'SHELXS-97 (Sheldrick, 1990)'
_diffrn_ambient_temperature 296(2)
_diffrn_measured_fraction_theta_full 0.988
_diffrn_measured_fraction_theta_max 0.988
_diffrn_measurement_device_type 'Bruker APEX CCD area-detector'
_diffrn_measurement_method 'phi and omega scans'
_diffrn_radiation_monochromator graphite
_diffrn_radiation_source 'fine-focus sealed tube'
_diffrn_radiation_type MoK\a
_diffrn_radiation_wavelength 0.71073
_diffrn_reflns_av_R_equivalents 0.0375
_diffrn_reflns_av_sigmaI/netI 0.0381
_diffrn_reflns_limit_h_max 14
_diffrn_reflns_limit_h_min -12
_diffrn_reflns_limit_k_max 20
_diffrn_reflns_limit_k_min -16
_diffrn_reflns_limit_l_max 14
_diffrn_reflns_limit_l_min -16
_diffrn_reflns_number 18003
_diffrn_reflns_theta_full 27.00
_diffrn_reflns_theta_max 27.00
_diffrn_reflns_theta_min 1.84
_exptl_absorpt_coefficient_mu 1.075
_exptl_absorpt_correction_T_max 0.7179
_exptl_absorpt_correction_T_min 0.6319
_exptl_absorpt_correction_type multi-scan
_exptl_absorpt_process_details 'SADABS(Sheldrick, 1996)'
_exptl_crystal_colour 'light yellow'
_exptl_crystal_density_diffrn 1.691
_exptl_crystal_density_method 'not measured'
_exptl_crystal_description block
_exptl_crystal_F_000 1192
_exptl_crystal_size_max 0.47
_exptl_crystal_size_mid 0.44
_exptl_crystal_size_min 0.33
_refine_diff_density_max 5.743
_refine_diff_density_min -3.074
_refine_diff_density_rms 0.367
_refine_ls_extinction_method none
_refine_ls_goodness_of_fit_ref 1.079
_refine_ls_hydrogen_treatment constr
_refine_ls_matrix_type full
_refine_ls_number_parameters 316
_refine_ls_number_reflns 5018
_refine_ls_number_restraints 0
_refine_ls_restrained_S_all 1.079
_refine_ls_R_factor_all 0.1797
_refine_ls_R_factor_gt 0.1723
_refine_ls_shift/su_max 0.000
_refine_ls_shift/su_mean 0.000
_refine_ls_structure_factor_coef Fsqd
_refine_ls_weighting_details 'calc w=1/[\s^2^(Fo^2^)+(0.6500P)^2^+0.0000P] where P=(Fo^2^+2Fc^2^)/3'
_refine_ls_weighting_scheme calc
_refine_ls_wR_factor_gt 0.5961
_refine_ls_wR_factor_ref 0.6109
_reflns_number_gt 4208
_reflns_number_total 5018
_reflns_threshold_expression >2sigma(I)
_cod_data_source_file c1ce05573a.txt
_cod_data_source_block compound-4
_cod_depositor_comments
;
The following automatic conversions were performed:

'_symmetry_cell_setting' value 'Monoclinic' changed to 'monoclinic'
according to /home/saulius/struct/CIF-dictionaries/cif_core.dic
dictionary named 'cif_core.dic' version 2.4.1 from 2010-06-29.

Automatic conversion script
Id: cif_fix_values 1715 2011-07-08 13:25:40Z adriana 
;
_cod_original_sg_symbol_H-M P2(1)/c
_cod_database_code 7206800

loop_
_symmetry_equiv_pos_as_xyz
'x, y, z'
'-x, y+1/2, -z+1/2'
'-x, -y, -z'
'x, -y-1/2, z-1/2'

loop_
_atom_site_label
_atom_site_type_symbol
_atom_site_fract_x
_atom_site_fract_y
_atom_site_fract_z
_atom_site_U_iso_or_equiv
_atom_site_adp_type
_atom_site_occupancy
_atom_site_symmetry_multiplicity
_atom_site_calc_flag
_atom_site_refinement_flags
Cd1 Cd 0.20201(8) 0.06274(6) 0.22911(8) 0.0352(7) Uani 1 1 d .
S1 S -0.3051(3) 0.3498(2) -0.2652(2) 0.0334(9) Uani 1 1 d .
C1 C -0.1453(14) 0.1870(9) -0.0365(12) 0.042(3) Uani 1 1 d .
H1A H -0.1670 0.1555 0.0153 0.050 Uiso 1 1 calc R
C2 C -0.2327(13) 0.2354(9) -0.1079(11) 0.041(3) Uani 1 1 d .
H2A H -0.3121 0.2358 -0.1047 0.049 Uiso 1 1 calc R
C3 C -0.1976(13) 0.2827(8) -0.1836(10) 0.034(3) Uani 1 1 d .
C4 C -0.0799(15) 0.2830(10) -0.1915(12) 0.042(3) Uani 1 1 d .
H4A H -0.0580 0.3147 -0.2430 0.051 Uiso 1 1 calc R
C5 C 0.0040(14) 0.2340(10) -0.1194(11) 0.043(3) Uani 1 1 d .
H5A H 0.0835 0.2333 -0.1227 0.052 Uiso 1 1 calc R
C6 C -0.0281(14) 0.1857(8) -0.0421(12) 0.038(3) Uani 1 1 d .
C7 C -0.4089(13) 0.2849(8) -0.3561(10) 0.033(3) Uani 1 1 d .
C8 C -0.3650(15) 0.2169(10) -0.3979(13) 0.044(3) Uani 1 1 d .
H8A H -0.2838 0.2027 -0.3751 0.053 Uiso 1 1 calc R
C9 C -0.4492(15) 0.1702(9) -0.4769(12) 0.045(3) Uani 1 1 d .
H9A H -0.4241 0.1231 -0.5050 0.054 Uiso 1 1 calc R
C10 C -0.5664(14) 0.1941(8) -0.5118(11) 0.037(3) Uani 1 1 d .
C11 C -0.6086(13) 0.2648(8) -0.4715(12) 0.041(3) Uani 1 1 d .
H11A H -0.6881 0.2818 -0.4989 0.049 Uiso 1 1 calc R
C12 C -0.5295(14) 0.3080(9) -0.3907(12) 0.040(3) Uani 1 1 d .
H12A H -0.5566 0.3527 -0.3592 0.048 Uiso 1 1 calc R
C13 C 0.0637(14) 0.1375(9) 0.0402(13) 0.043(3) Uani 1 1 d .
C14 C -0.6551(13) 0.1441(9) -0.5990(12) 0.041(3) Uani 1 1 d .
C15 C 0.4383(15) -0.0409(10) 0.2513(15) 0.046(3) Uani 1 1 d .
H15A H 0.4555 -0.0374 0.3261 0.055 Uiso 1 1 calc R
C16 C 0.453(2) -0.0709(11) 0.0925(17) 0.052(5) Uani 1 1 d .
H16A H 0.4805 -0.0914 0.0364 0.063 Uiso 1 1 calc R
C17 C 0.3545(16) -0.0241(10) 0.0822(14) 0.049(4) Uani 1 1 d .
H17A H 0.3009 -0.0073 0.0176 0.059 Uiso 1 1 calc R
C18 C 0.6116(16) -0.1333(9) 0.2492(15) 0.050(4) Uani 1 1 d .
H18A H 0.6095 -0.1825 0.2063 0.060 Uiso 1 1 calc R
H18B H 0.6094 -0.1501 0.3208 0.060 Uiso 1 1 calc R
C19 C 0.7257(18) -0.0884(12) 0.2574(19) 0.061(5) Uani 1 1 d .
H19A H 0.7260 -0.0375 0.2963 0.073 Uiso 1 1 calc R
H19B H 0.7312 -0.0751 0.1855 0.073 Uiso 1 1 calc R
C20 C 0.8368(16) -0.1414(11) 0.3175(17) 0.057(4) Uani 1 1 d .
H20A H 0.8277 -0.1584 0.3869 0.069 Uiso 1 1 calc R
H20B H 0.8398 -0.1903 0.2755 0.069 Uiso 1 1 calc R
C21 C 0.9850(17) -0.0478(10) 0.2635(16) 0.049(4) Uani 1 1 d .
H21A H 0.9381 -0.0360 0.1938 0.059 Uiso 1 1 calc R
C22 C 1.134(2) -0.0532(12) 0.4074(19) 0.061(5) Uani 1 1 d .
H22A H 1.2093 -0.0453 0.4558 0.073 Uiso 1 1 calc R
C23 C 1.043(2) -0.1001(12) 0.4258(17) 0.071(6) Uani 1 1 d .
H23A H 1.0454 -0.1292 0.4884 0.086 Uiso 1 1 calc R
N1 N 0.3475(11) -0.0055(7) 0.1841(11) 0.039(3) Uani 1 1 d .
N2 N 0.5039(12) -0.0829(8) 0.1994(11) 0.041(3) Uani 1 1 d .
N3 N 0.9496(13) -0.0957(9) 0.3342(12) 0.046(3) Uani 1 1 d .
N4 N 1.0949(12) -0.0199(7) 0.3067(11) 0.042(3) Uani 1 1 d .
O1 O 0.0354(12) 0.1145(11) 0.1210(11) 0.069(4) Uani 1 1 d .
O2 O 0.1636(12) 0.1250(11) 0.0261(15) 0.081(4) Uani 1 1 d .
O3 O -0.6448(15) 0.0674(7) -0.5901(13) 0.057(3) Uani 1 1 d .
O4 O -0.7286(13) 0.1787(8) -0.6729(11) 0.064(4) Uani 1 1 d .
O5 O -0.2457(11) 0.3994(6) -0.3269(8) 0.043(2) Uani 1 1 d .
O6 O -0.3706(12) 0.3897(7) -0.1994(9) 0.051(3) Uani 1 1 d .

loop_
_atom_site_aniso_label
_atom_site_aniso_U_11
_atom_site_aniso_U_22
_atom_site_aniso_U_33
_atom_site_aniso_U_23
_atom_site_aniso_U_13
_atom_site_aniso_U_12
Cd1 0.0253(9) 0.0435(10) 0.0354(9) 0.0022(3) 0.0063(6) 0.0003(3)
S1 0.0384(19) 0.0327(17) 0.0277(16) -0.0009(10) 0.0067(14) 0.0039(11)
C1 0.033(7) 0.048(7) 0.040(7) 0.010(6) 0.004(6) -0.011(5)
C2 0.036(7) 0.050(7) 0.038(7) 0.007(6) 0.012(6) -0.004(6)
C3 0.033(6) 0.040(6) 0.026(6) 0.000(5) 0.002(5) -0.007(5)
C4 0.043(8) 0.052(8) 0.038(7) -0.002(6) 0.022(6) 0.003(6)
C5 0.037(7) 0.058(8) 0.036(6) 0.000(6) 0.013(6) -0.009(6)
C6 0.033(7) 0.043(7) 0.033(6) 0.001(5) 0.003(6) 0.003(5)
C7 0.035(7) 0.036(6) 0.027(5) 0.001(5) 0.009(5) 0.008(5)
C8 0.035(7) 0.051(8) 0.045(8) -0.003(6) 0.010(6) 0.009(6)
C9 0.052(9) 0.047(7) 0.039(7) -0.016(6) 0.018(7) 0.004(7)
C10 0.036(7) 0.045(7) 0.030(6) -0.006(5) 0.010(5) -0.005(5)
C11 0.032(7) 0.037(6) 0.050(8) 0.008(6) 0.005(6) 0.012(5)
C12 0.037(7) 0.038(6) 0.044(7) -0.001(6) 0.010(6) -0.002(5)
C13 0.036(8) 0.046(7) 0.043(7) 0.008(6) 0.003(6) -0.002(6)
C14 0.033(7) 0.050(7) 0.046(8) -0.008(6) 0.018(6) -0.012(6)
C15 0.042(8) 0.046(7) 0.053(9) 0.006(7) 0.017(7) 0.011(7)
C16 0.059(12) 0.058(9) 0.044(9) 0.004(7) 0.021(9) 0.001(7)
C17 0.052(9) 0.054(8) 0.045(8) 0.000(7) 0.020(7) -0.001(7)
C18 0.058(10) 0.042(7) 0.061(10) 0.005(7) 0.034(8) 0.006(7)
C19 0.052(10) 0.047(9) 0.078(12) 0.024(9) 0.008(9) -0.004(8)
C20 0.047(9) 0.053(9) 0.073(11) 0.018(8) 0.021(8) 0.001(7)
C21 0.035(8) 0.058(8) 0.051(9) 0.015(8) 0.006(7) -0.002(7)
C22 0.041(10) 0.077(11) 0.058(11) 0.017(9) 0.000(9) -0.003(7)
C23 0.071(13) 0.072(12) 0.066(11) 0.039(10) 0.012(10) -0.014(10)
N1 0.026(5) 0.040(5) 0.054(7) -0.003(5) 0.016(5) -0.001(4)
N2 0.035(6) 0.042(5) 0.052(7) -0.001(5) 0.024(6) -0.001(5)
N3 0.039(7) 0.048(7) 0.055(8) 0.013(6) 0.020(6) 0.004(5)
N4 0.034(6) 0.048(6) 0.042(6) 0.008(5) 0.006(5) -0.002(5)
O1 0.048(7) 0.105(11) 0.048(7) 0.020(7) 0.004(5) 0.027(7)
O2 0.040(7) 0.096(10) 0.103(11) 0.043(9) 0.014(7) 0.019(7)
O3 0.056(8) 0.051(7) 0.060(8) -0.009(5) 0.008(7) -0.007(5)
O4 0.062(8) 0.053(6) 0.059(7) -0.011(5) -0.012(6) -0.001(5)
O5 0.049(6) 0.037(5) 0.040(5) 0.001(4) 0.007(4) -0.009(4)
O6 0.062(7) 0.047(5) 0.042(5) -0.012(4) 0.009(5) 0.011(5)

loop_
_atom_type_symbol
_atom_type_description
_atom_type_scat_dispersion_real
_atom_type_scat_dispersion_imag
_atom_type_scat_source
C C 0.0033 0.0016 'International Tables Vol C Tables 4.2.6.8 and 6.1.1.4'
H H 0.0000 0.0000 'International Tables Vol C Tables 4.2.6.8 and 6.1.1.4'
N N 0.0061 0.0033 'International Tables Vol C Tables 4.2.6.8 and 6.1.1.4'
O O 0.0106 0.0060 'International Tables Vol C Tables 4.2.6.8 and 6.1.1.4'
S S 0.1246 0.1234 'International Tables Vol C Tables 4.2.6.8 and 6.1.1.4'
Cd Cd -0.8075 1.2024 'International Tables Vol C Tables 4.2.6.8 and 6.1.1.4'

loop_
_geom_angle_atom_site_label_1
_geom_angle_atom_site_label_2
_geom_angle_atom_site_label_3
_geom_angle
_geom_angle_site_symmetry_1
_geom_angle_site_symmetry_3
O1 Cd1 N1 128.1(5) . .
O1 Cd1 N4 91.1(5) . 1_455
N1 Cd1 N4 111.5(5) . 1_455
O1 Cd1 O4 98.1(6) . 1_656
N1 Cd1 O4 112.6(5) . 1_656
N4 Cd1 O4 113.7(5) 1_455 1_656
O1 Cd1 O3 147.4(5) . 1_656
N1 Cd1 O3 82.5(5) . 1_656
N4 Cd1 O3 86.4(5) 1_455 1_656
O4 Cd1 O3 54.1(4) 1_656 1_656
O1 Cd1 C14 123.6(6) . 1_656
N1 Cd1 C14 97.3(4) . 1_656
N4 Cd1 C14 102.4(5) 1_455 1_656
O4 Cd1 C14 26.6(5) 1_656 1_656
O3 Cd1 C14 27.6(4) 1_656 1_656
O6 S1 O5 118.8(7) . .
O6 S1 C3 109.1(6) . .
O5 S1 C3 108.3(7) . .
O6 S1 C7 106.8(7) . .
O5 S1 C7 108.0(6) . .
C3 S1 C7 104.9(7) . .
C6 C1 C2 120.8(14) . .
C6 C1 H1A 119.6 . .
C2 C1 H1A 119.6 . .
C3 C2 C1 118.4(14) . .
C3 C2 H2A 120.8 . .
C1 C2 H2A 120.8 . .
C2 C3 C4 122.3(14) . .
C2 C3 S1 117.9(11) . .
C4 C3 S1 119.6(11) . .
C5 C4 C3 117.5(14) . .
C5 C4 H4A 121.3 . .
C3 C4 H4A 121.3 . .
C4 C5 C6 121.7(14) . .
C4 C5 H5A 119.2 . .
C6 C5 H5A 119.2 . .
C1 C6 C5 119.3(13) . .
C1 C6 C13 118.9(14) . .
C5 C6 C13 121.6(14) . .
C12 C7 C8 122.2(13) . .
C12 C7 S1 118.8(10) . .
C8 C7 S1 118.7(11) . .
C7 C8 C9 117.2(14) . .
C7 C8 H8A 121.4 . .
C9 C8 H8A 121.4 . .
C10 C9 C8 120.2(13) . .
C10 C9 H9A 119.9 . .
C8 C9 H9A 119.9 . .
C9 C10 C11 121.9(13) . .
C9 C10 C14 119.5(13) . .
C11 C10 C14 118.6(13) . .
C12 C11 C10 118.4(13) . .
C12 C11 H11A 120.8 . .
C10 C11 H11A 120.8 . .
C11 C12 C7 119.9(13) . .
C11 C12 H12A 120.0 . .
C7 C12 H12A 120.0 . .
O2 C13 O1 123.5(16) . .
O2 C13 C6 119.3(15) . .
O1 C13 C6 117.1(14) . .
O4 C14 O3 123.9(15) . .
O4 C14 C10 120.3(14) . .
O3 C14 C10 115.9(15) . .
O4 C14 Cd1 57.1(8) . 1_454
O3 C14 Cd1 67.0(9) . 1_454
C10 C14 Cd1 172.9(10) . 1_454
N2 C15 N1 111.2(16) . .
N2 C15 H15A 124.4 . .
N1 C15 H15A 124.4 . .
N2 C16 C17 107.4(17) . .
N2 C16 H16A 126.3 . .
C17 C16 H16A 126.3 . .
N1 C17 C16 107.7(16) . .
N1 C17 H17A 126.1 . .
C16 C17 H17A 126.1 . .
N2 C18 C19 112.2(13) . .
N2 C18 H18A 109.2 . .
C19 C18 H18A 109.2 . .
N2 C18 H18B 109.2 . .
C19 C18 H18B 109.2 . .
H18A C18 H18B 107.9 . .
C18 C19 C20 110.6(14) . .
C18 C19 H19A 109.5 . .
C20 C19 H19A 109.5 . .
C18 C19 H19B 109.5 . .
C20 C19 H19B 109.5 . .
H19A C19 H19B 108.1 . .
N3 C20 C19 111.5(14) . .
N3 C20 H20A 109.3 . .
C19 C20 H20A 109.3 . .
N3 C20 H20B 109.3 . .
C19 C20 H20B 109.3 . .
H20A C20 H20B 108.0 . .
N4 C21 N3 110.7(16) . .
N4 C21 H21A 124.6 . .
N3 C21 H21A 124.6 . .
N4 C22 C23 109.0(18) . .
N4 C22 H22A 125.5 . .
C23 C22 H22A 125.5 . .
N3 C23 C22 106.3(16) . .
N3 C23 H23A 126.8 . .
C22 C23 H23A 126.8 . .
C15 N1 C17 106.8(13) . .
C15 N1 Cd1 125.4(12) . .
C17 N1 Cd1 127.7(11) . .
C15 N2 C16 106.8(15) . .
C15 N2 C18 126.5(14) . .
C16 N2 C18 126.7(14) . .
C23 N3 C21 107.3(15) . .
C23 N3 C20 124.1(14) . .
C21 N3 C20 128.4(16) . .
C21 N4 C22 106.6(15) . .
C21 N4 Cd1 127.3(11) . 1_655
C22 N4 Cd1 126.1(12) . 1_655
C13 O1 Cd1 105.1(11) . .
C14 O3 Cd1 85.5(10) . 1_454
C14 O4 Cd1 96.2(10) . 1_454

loop_
_geom_bond_atom_site_label_1
_geom_bond_atom_site_label_2
_geom_bond_distance
_geom_bond_site_symmetry_2
Cd1 O1 2.204(12) .
Cd1 N1 2.222(11) .
Cd1 N4 2.243(13) 1_455
Cd1 O4 2.290(12) 1_656
Cd1 O3 2.502(15) 1_656
Cd1 C14 2.711(15) 1_656
S1 O6 1.438(11) .
S1 O5 1.436(11) .
S1 C3 1.765(14) .
S1 C7 1.772(14) .
C1 C6 1.38(2) .
C1 C2 1.40(2) .
C1 H1A 0.9300 .
C2 C3 1.389(19) .
C2 H2A 0.9300 .
C3 C4 1.39(2) .
C4 C5 1.39(2) .
C4 H4A 0.9300 .
C5 C6 1.40(2) .
C5 H5A 0.9300 .
C6 C13 1.497(19) .
C7 C12 1.39(2) .
C7 C8 1.389(19) .
C8 C9 1.42(2) .
C8 H8A 0.9300 .
C9 C10 1.36(2) .
C9 H9A 0.9300 .
C10 C11 1.405(19) .
C10 C14 1.528(19) .
C11 C12 1.37(2) .
C11 H11A 0.9300 .
C12 H12A 0.9300 .
C13 O2 1.23(2) .
C13 O1 1.23(2) .
C14 O4 1.22(2) .
C14 O3 1.259(19) .
C14 Cd1 2.711(15) 1_454
C15 N2 1.33(2) .
C15 N1 1.29(2) .
C15 H15A 0.9300 .
C16 N2 1.35(3) .
C16 C17 1.34(3) .
C16 H16A 0.9300 .
C17 N1 1.37(2) .
C17 H17A 0.9300 .
C18 N2 1.48(2) .
C18 C19 1.49(2) .
C18 H18A 0.9700 .
C18 H18B 0.9700 .
C19 C20 1.56(3) .
C19 H19A 0.9700 .
C19 H19B 0.9700 .
C20 N3 1.46(2) .
C20 H20A 0.9700 .
C20 H20B 0.9700 .
C21 N4 1.32(2) .
C21 N3 1.35(2) .
C21 H21A 0.9300 .
C22 N4 1.36(2) .
C22 C23 1.37(3) .
C22 H22A 0.9300 .
C23 N3 1.36(3) .
C23 H23A 0.9300 .
N4 Cd1 2.243(13) 1_655
O3 Cd1 2.502(15) 1_454
O4 Cd1 2.290(12) 1_454

loop_
_geom_torsion_atom_site_label_1
_geom_torsion_atom_site_label_2
_geom_torsion_atom_site_label_3
_geom_torsion_atom_site_label_4
_geom_torsion
_geom_torsion_site_symmetry_1
_geom_torsion_site_symmetry_4
C6 C1 C2 C3 -1(2) . .
C1 C2 C3 C4 1(2) . .
C1 C2 C3 S1 -174.7(11) . .
O6 S1 C3 C2 42.1(13) . .
O5 S1 C3 C2 172.8(11) . .
C7 S1 C3 C2 -72.0(12) . .
O6 S1 C3 C4 -133.4(12) . .
O5 S1 C3 C4 -2.7(13) . .
C7 S1 C3 C4 112.4(12) . .
C2 C3 C4 C5 -1(2) . .
S1 C3 C4 C5 174.8(11) . .
C3 C4 C5 C6 0(2) . .
C2 C1 C6 C5 1(2) . .
C2 C1 C6 C13 176.1(13) . .
C4 C5 C6 C1 -1(2) . .
C4 C5 C6 C13 -175.8(14) . .
O6 S1 C7 C12 31.3(13) . .
O5 S1 C7 C12 -97.6(12) . .
C3 S1 C7 C12 147.0(12) . .
O6 S1 C7 C8 -154.7(12) . .
O5 S1 C7 C8 76.4(13) . .
C3 S1 C7 C8 -38.9(12) . .
C12 C7 C8 C9 -1(2) . .
S1 C7 C8 C9 -175.0(12) . .
C7 C8 C9 C10 2(2) . .
C8 C9 C10 C11 0(2) . .
C8 C9 C10 C14 178.5(14) . .
C9 C10 C11 C12 -3(2) . .
C14 C10 C11 C12 177.9(13) . .
C10 C11 C12 C7 5(2) . .
C8 C7 C12 C11 -2(2) . .
S1 C7 C12 C11 171.5(11) . .
C1 C6 C13 O2 168.4(17) . .
C5 C6 C13 O2 -16(2) . .
C1 C6 C13 O1 -14(2) . .
C5 C6 C13 O1 161.5(16) . .
C9 C10 C14 O4 -137.3(17) . .
C11 C10 C14 O4 41(2) . .
C9 C10 C14 O3 41(2) . .
C11 C10 C14 O3 -140.1(15) . .
C9 C10 C14 Cd1 -71(10) . 1_454
C11 C10 C14 Cd1 108(9) . 1_454
N2 C16 C17 N1 2(2) . .
N2 C18 C19 C20 176.0(16) . .
C18 C19 C20 N3 -175.4(17) . .
N4 C22 C23 N3 1(3) . .
N2 C15 N1 C17 -1.0(18) . .
N2 C15 N1 Cd1 174.4(9) . .
C16 C17 N1 C15 -0.4(18) . .
C16 C17 N1 Cd1 -175.6(11) . .
O1 Cd1 N1 C15 -173.5(13) . .
N4 Cd1 N1 C15 -63.9(14) 1_455 .
O4 Cd1 N1 C15 65.2(13) 1_656 .
O3 Cd1 N1 C15 19.2(13) 1_656 .
C14 Cd1 N1 C15 42.5(13) 1_656 .
O1 Cd1 N1 C17 0.9(15) . .
N4 Cd1 N1 C17 110.4(12) 1_455 .
O4 Cd1 N1 C17 -120.5(12) 1_656 .
O3 Cd1 N1 C17 -166.5(12) 1_656 .
C14 Cd1 N1 C17 -143.1(12) 1_656 .
N1 C15 N2 C16 2.0(19) . .
N1 C15 N2 C18 -177.7(13) . .
C17 C16 N2 C15 -2(2) . .
C17 C16 N2 C18 177.5(14) . .
C19 C18 N2 C15 -98(2) . .
C19 C18 N2 C16 82(2) . .
C22 C23 N3 C21 0(2) . .
C22 C23 N3 C20 176.3(18) . .
N4 C21 N3 C23 -2(2) . .
N4 C21 N3 C20 -177.2(16) . .
C19 C20 N3 C23 141(2) . .
C19 C20 N3 C21 -44(3) . .
N3 C21 N4 C22 2(2) . .
N3 C21 N4 Cd1 -179.9(11) . 1_655
C23 C22 N4 C21 -2(2) . .
C23 C22 N4 Cd1 -179.8(14) . 1_655
O2 C13 O1 Cd1 6(2) . .
C6 C13 O1 Cd1 -172.2(10) . .
N1 Cd1 O1 C13 -34.6(16) . .
N4 Cd1 O1 C13 -153.3(13) 1_455 .
O4 Cd1 O1 C13 92.6(13) 1_656 .
O3 Cd1 O1 C13 121.6(12) 1_656 .
C14 Cd1 O1 C13 101.0(13) 1_656 .
O4 C14 O3 Cd1 5.6(17) . 1_454
C10 C14 O3 Cd1 -172.9(11) . 1_454
O3 C14 O4 Cd1 -6.1(19) . 1_454
C10 C14 O4 Cd1 172.3(11) . 1_454
